data_4032476
loop_
_publ_author_name
'Tumula, Nagaraju'
'Jatangi, Nagesh'
'Palakodety, Radha Krishna'
'Balasubramanian, Sridhar'
'Nakka, Mangarao'

_publ_section_title
;
 I2-Catalyzed Oxidative N-S Bond Formation: Metal-Free Regiospecific
 Synthesis of N-Fused and 3,4-Disubstituted 5-Imino-1,2,4-thiadiazoles.
;
_journal_issue 10
_journal_name_full 'The Journal of organic chemistry'
_journal_page_first 5310
_journal_page_last 5316
_journal_paper_doi 10.1021/acs.joc.7b00646
_journal_volume 82
_journal_year 2017
_chemical_formula_moiety 'C12 H9 N3 S'
_chemical_formula_sum 'C12 H9 N3 S'
_chemical_formula_weight 227.28
_space_group_crystal_system orthorhombic
_space_group_IT_number 61
_space_group_name_Hall '-P 2ac 2ab'
_space_group_name_H-M_alt 'P b c a'
_symmetry_space_group_name_Hall '-P 2ac 2ab'
_symmetry_space_group_name_H-M 'P b c a'
_atom_sites_solution_hydrogens geom
_audit_creation_method SHELXL-2014/7
_cell_angle_alpha 90
_cell_angle_beta 90
_cell_angle_gamma 90
_cell_formula_units_Z 8
_cell_length_a 12.812(2)
_cell_length_b 7.0885(12)
_cell_length_c 23.719(4)
_cell_measurement_reflns_used 4525
_cell_measurement_temperature 294(2)
_cell_measurement_theta_max 26.35
_cell_measurement_theta_min 2.34
_cell_volume 2154.1(6)
_computing_cell_refinement 'SAINT (Bruker, 2001)'
_computing_data_collection 'SMART (Bruker, 2001)'
_computing_data_reduction 'SAINT (Bruker, 2001)'
_computing_molecular_graphics 'SHELXL2014 (Sheldrick, 2015)'
_computing_publication_material 'SHELXL2014 (Sheldrick, 2015)'
_computing_structure_refinement 'SHELXL-2014/7 (Sheldrick, 2015)'
_computing_structure_solution 'SHELXL-2014/7 (Sheldrick, 2015)'
_diffrn_ambient_temperature 294(2)
_diffrn_measured_fraction_theta_full 0.997
_diffrn_measured_fraction_theta_max 0.963
_diffrn_measurement_device_type 'Bruker SMART APEX CCD area-detector'
_diffrn_measurement_method \w
_diffrn_radiation_type MoK\a
_diffrn_radiation_wavelength 0.71073
_diffrn_reflns_av_R_equivalents 0.0468
_diffrn_reflns_av_unetI/netI 0.0228
_diffrn_reflns_Laue_measured_fraction_full 0.997
_diffrn_reflns_Laue_measured_fraction_max 0.963
_diffrn_reflns_limit_h_max 17
_diffrn_reflns_limit_h_min -16
_diffrn_reflns_limit_k_max 9
_diffrn_reflns_limit_k_min -9
_diffrn_reflns_limit_l_max 30
_diffrn_reflns_limit_l_min -30
_diffrn_reflns_number 21104
_diffrn_reflns_point_group_measured_fraction_full 0.997
_diffrn_reflns_point_group_measured_fraction_max 0.963
_diffrn_reflns_theta_full 25.242
_diffrn_reflns_theta_max 28.521
_diffrn_reflns_theta_min 2.340
_exptl_absorpt_coefficient_mu 0.273
_exptl_absorpt_correction_T_max 0.98
_exptl_absorpt_correction_T_min 0.92
_exptl_absorpt_correction_type multi-scan
_exptl_absorpt_process_details 'SADABS; Bruker,2001'
_exptl_crystal_colour colorless
_exptl_crystal_density_diffrn 1.402
_exptl_crystal_description block
_exptl_crystal_F_000 944
_exptl_crystal_size_max 0.210
_exptl_crystal_size_mid 0.170
_exptl_crystal_size_min 0.080
_refine_diff_density_max 0.378
_refine_diff_density_min -0.175
_refine_diff_density_rms 0.056
_refine_ls_extinction_method none
_refine_ls_goodness_of_fit_ref 1.349
_refine_ls_hydrogen_treatment constr
_refine_ls_matrix_type full
_refine_ls_number_parameters 145
_refine_ls_number_reflns 2636
_refine_ls_number_restraints 0
_refine_ls_restrained_S_all 1.349
_refine_ls_R_factor_all 0.1035
_refine_ls_R_factor_gt 0.0849
_refine_ls_shift/su_max 0.000
_refine_ls_shift/su_mean 0.000
_refine_ls_structure_factor_coef Fsqd
_refine_ls_weighting_details 'w=1/[\s^2^(Fo^2^)+(0.0592P)^2^+1.0859P] where P=(Fo^2^+2Fc^2^)/3'
_refine_ls_weighting_scheme calc
_refine_ls_wR_factor_gt 0.1797
_refine_ls_wR_factor_ref 0.1874
_reflns_Friedel_coverage 0.000
_reflns_number_gt 2178
_reflns_number_total 2636
_reflns_threshold_expression 'I > 2\s(I)'
_cod_data_source_file jo7b00646_si_002.cif
_cod_data_source_block BE28
_cod_depositor_comments 'Adding full bibliography for 4032476.cif.'
_cod_database_code 4032476
_shelx_shelxl_version_number 2014/7
_shelx_space_group_comment
;
The symmetry employed for this shelxl refinement is uniquely defined
by the following loop, which should always be used as a source of
symmetry information in preference to the above space-group names.
They are only intended as comments.
;
_shelx_estimated_absorpt_t_min 0.945
_shelx_estimated_absorpt_t_max 0.979

loop_
_space_group_symop_operation_xyz
'x, y, z'
'-x+1/2, -y, z+1/2'
'-x, y+1/2, -z+1/2'
'x+1/2, -y+1/2, -z'
'-x, -y, -z'
'x-1/2, y, -z-1/2'
'x, -y-1/2, z-1/2'
'-x-1/2, y-1/2, z'

loop_
_atom_site_label
_atom_site_type_symbol
_atom_site_fract_x
_atom_site_fract_y
_atom_site_fract_z
_atom_site_U_iso_or_equiv
_atom_site_adp_type
_atom_site_occupancy
_atom_site_site_symmetry_order
_atom_site_calc_flag
_atom_site_refinement_flags_posn
_atom_site_refinement_flags_adp
C1 C 0.4607(2) 0.2498(4) 0.51755(13) 0.0491(7) Uani 1 1 d . .
H1 H 0.3922 0.2263 0.5066 0.059 Uiso 1 1 calc R U
C2 C 0.4826(3) 0.2905(5) 0.57096(14) 0.0584(8) Uani 1 1 d . .
H2 H 0.4292 0.2954 0.5975 0.070 Uiso 1 1 calc R U
C3 C 0.5871(3) 0.3266(5) 0.58769(15) 0.0626(9) Uani 1 1 d . .
H3 H 0.6017 0.3536 0.6252 0.075 Uiso 1 1 calc R U
C4 C 0.6648(3) 0.3223(5) 0.55018(15) 0.0630(9) Uani 1 1 d . .
H4 H 0.7328 0.3470 0.5617 0.076 Uiso 1 1 calc R U
C5 C 0.6440(2) 0.2802(5) 0.49252(14) 0.0542(8) Uani 1 1 d . .
C6 C 0.5239(2) 0.2088(4) 0.42079(12) 0.0443(6) Uani 1 1 d . .
C7 C 0.4159(2) 0.1590(4) 0.34290(12) 0.0450(6) Uani 1 1 d . .
C8 C 0.4808(3) 0.0546(5) 0.30780(14) 0.0586(8) Uani 1 1 d . .
H8 H 0.5410 -0.0004 0.3224 0.070 Uiso 1 1 calc R U
C9 C 0.4566(3) 0.0319(5) 0.25147(15) 0.0661(9) Uani 1 1 d . .
H9 H 0.5011 -0.0373 0.2284 0.079 Uiso 1 1 calc R U
C10 C 0.3680(3) 0.1100(5) 0.22916(14) 0.0645(9) Uani 1 1 d . .
H10 H 0.3524 0.0945 0.1911 0.077 Uiso 1 1 calc R U
C11 C 0.3025(3) 0.2112(5) 0.26339(15) 0.0626(9) Uani 1 1 d . .
H11 H 0.2420 0.2637 0.2485 0.075 Uiso 1 1 calc R U
C12 C 0.3255(2) 0.2358(4) 0.31966(13) 0.0519(7) Uani 1 1 d . .
H12 H 0.2802 0.3045 0.3424 0.062 Uiso 1 1 calc R U
N1 N 0.54031(17) 0.2426(3) 0.47849(10) 0.0449(6) Uani 1 1 d . .
N2 N 0.43308(18) 0.1880(3) 0.40076(10) 0.0469(6) Uani 1 1 d . .
N3 N 0.7114(2) 0.2733(5) 0.45167(13) 0.0742(9) Uani 1 1 d . .
S1 S 0.64989(6) 0.21849(17) 0.39130(4) 0.0713(4) Uani 1 1 d . .

loop_
_atom_site_aniso_label
_atom_site_aniso_U_11
_atom_site_aniso_U_22
_atom_site_aniso_U_33
_atom_site_aniso_U_23
_atom_site_aniso_U_13
_atom_site_aniso_U_12
C1 0.0416(14) 0.0547(16) 0.0509(17) 0.0023(14) 0.0031(12) 0.0047(12)
C2 0.0555(17) 0.0678(19) 0.0520(18) 0.0012(15) 0.0045(14) 0.0094(15)
C3 0.065(2) 0.072(2) 0.0505(18) -0.0029(16) -0.0114(16) 0.0061(17)
C4 0.0511(17) 0.073(2) 0.065(2) 0.0063(17) -0.0147(15) -0.0040(16)
C5 0.0395(13) 0.0623(18) 0.0607(19) 0.0102(15) -0.0051(13) 0.0013(13)
C6 0.0413(13) 0.0466(14) 0.0449(16) 0.0076(12) 0.0050(11) 0.0076(11)
C7 0.0453(14) 0.0447(14) 0.0451(16) 0.0049(12) 0.0037(12) -0.0013(12)
C8 0.0620(19) 0.0571(18) 0.057(2) -0.0009(15) -0.0004(15) 0.0132(15)
C9 0.082(2) 0.0602(19) 0.056(2) -0.0077(17) 0.0106(18) 0.0088(18)
C10 0.085(2) 0.061(2) 0.0472(18) -0.0018(16) -0.0068(17) -0.0047(18)
C11 0.0598(18) 0.066(2) 0.062(2) 0.0055(16) -0.0152(16) -0.0013(16)
C12 0.0448(14) 0.0570(17) 0.0538(18) -0.0003(14) 0.0017(13) 0.0013(13)
N1 0.0396(11) 0.0491(13) 0.0461(13) 0.0062(10) 0.0001(9) 0.0057(10)
N2 0.0400(11) 0.0542(14) 0.0465(14) 0.0021(11) 0.0017(10) 0.0063(10)
N3 0.0413(14) 0.115(3) 0.0666(18) 0.0081(17) 0.0012(12) -0.0034(15)
S1 0.0439(4) 0.1139(8) 0.0562(6) 0.0077(5) 0.0100(3) 0.0036(4)

loop_
_atom_type_symbol
_atom_type_description
_atom_type_scat_dispersion_real
_atom_type_scat_dispersion_imag
_atom_type_scat_source
C C 0.0033 0.0016 'International Tables Vol C Tables 4.2.6.8 and 6.1.1.4'
H H 0.0000 0.0000 'International Tables Vol C Tables 4.2.6.8 and 6.1.1.4'
N N 0.0061 0.0033 'International Tables Vol C Tables 4.2.6.8 and 6.1.1.4'
S S 0.1246 0.1234 'International Tables Vol C Tables 4.2.6.8 and 6.1.1.4'

loop_
_geom_angle_atom_site_label_1
_geom_angle_atom_site_label_2
_geom_angle_atom_site_label_3
_geom_angle
C2 C1 N1 119.5(3)
C2 C1 H1 120.3
N1 C1 H1 120.3
C1 C2 C3 120.3(3)
C1 C2 H2 119.8
C3 C2 H2 119.8
C4 C3 C2 120.8(3)
C4 C3 H3 119.6
C2 C3 H3 119.6
C3 C4 C5 120.3(3)
C3 C4 H4 119.8
C5 C4 H4 119.8
N3 C5 N1 116.6(3)
N3 C5 C4 126.8(3)
N1 C5 C4 116.6(3)
N2 C6 N1 121.6(2)
N2 C6 S1 134.3(2)
N1 C6 S1 104.05(19)
C8 C7 C12 117.9(3)
C8 C7 N2 124.7(3)
C12 C7 N2 117.4(2)
C9 C8 C7 120.5(3)
C9 C8 H8 119.8
C7 C8 H8 119.8
C10 C9 C8 120.9(3)
C10 C9 H9 119.6
C8 C9 H9 119.6
C9 C10 C11 119.4(3)
C9 C10 H10 120.3
C11 C10 H10 120.3
C10 C11 C12 120.6(3)
C10 C11 H11 119.7
C12 C11 H11 119.7
C11 C12 C7 120.7(3)
C11 C12 H12 119.6
C7 C12 H12 119.6
C1 N1 C5 122.5(3)
C1 N1 C6 123.3(2)
C5 N1 C6 114.1(2)
C6 N2 C7 121.9(2)
C5 N3 S1 109.4(2)
N3 S1 C6 95.76(14)

loop_
_geom_bond_atom_site_label_1
_geom_bond_atom_site_label_2
_geom_bond_distance
C1 C2 1.329(4)
C1 N1 1.379(3)
C1 H1 0.9300
C2 C3 1.420(5)
C2 H2 0.9300
C3 C4 1.335(5)
C3 H3 0.9300
C4 C5 1.425(5)
C4 H4 0.9300
C5 N3 1.299(4)
C5 N1 1.395(3)
C6 N2 1.265(3)
C6 N1 1.405(4)
C6 S1 1.761(3)
C7 C8 1.390(4)
C7 C12 1.393(4)
C7 N2 1.405(4)
C8 C9 1.381(5)
C8 H8 0.9300
C9 C10 1.369(5)
C9 H9 0.9300
C10 C11 1.370(5)
C10 H10 0.9300
C11 C12 1.378(4)
C11 H11 0.9300
C12 H12 0.9300
N3 S1 1.680(3)

loop_
_geom_torsion_atom_site_label_1
_geom_torsion_atom_site_label_2
_geom_torsion_atom_site_label_3
_geom_torsion_atom_site_label_4
_geom_torsion
N1 C1 C2 C3 0.1(5)
C1 C2 C3 C4 0.7(5)
C2 C3 C4 C5 -0.3(5)
C3 C4 C5 N3 179.2(4)
C3 C4 C5 N1 -0.8(5)
C12 C7 C8 C9 1.2(5)
N2 C7 C8 C9 179.2(3)
C7 C8 C9 C10 -0.6(5)
C8 C9 C10 C11 -0.3(5)
C9 C10 C11 C12 0.5(5)
C10 C11 C12 C7 0.2(5)
C8 C7 C12 C11 -1.0(4)
N2 C7 C12 C11 -179.1(3)
C2 C1 N1 C5 -1.3(4)
C2 C1 N1 C6 -177.1(3)
N3 C5 N1 C1 -178.4(3)
C4 C5 N1 C1 1.6(4)
N3 C5 N1 C6 -2.1(4)
C4 C5 N1 C6 177.8(3)
N2 C6 N1 C1 2.1(4)
S1 C6 N1 C1 179.1(2)
N2 C6 N1 C5 -174.1(3)
S1 C6 N1 C5 2.9(3)
N1 C6 N2 C7 178.3(2)
S1 C6 N2 C7 2.4(4)
C8 C7 N2 C6 36.2(4)
C12 C7 N2 C6 -145.9(3)
N1 C5 N3 S1 0.0(4)
C4 C5 N3 S1 -179.9(3)
C5 N3 S1 C6 1.5(3)
N2 C6 S1 N3 173.9(3)
N1 C6 S1 N3 -2.5(2)
